data_7121779
loop_
_publ_author_name
'Kilpatrick, Alexander F. R.'
'Guo, Fu-Sheng'
'Day, Benjamin M.'
'Mansikkam\"aki, Akseli'
'Layfield, Richard A.'
'Cloke, F Geoffrey N'

_publ_section_title
;
 Single-molecule magnet properties of a monometallic dysprosium pentalene
 complex.
;
_journal_issue 51
_journal_name_full 'Chemical communications (Cambridge, England)'
_journal_page_first 7085
_journal_page_last 7088
_journal_paper_doi 10.1039/c8cc03516d
_journal_volume 54
_journal_year 2018
_chemical_formula_moiety 'C36 H61 Dy Si2'
_chemical_formula_sum 'C36 H61 Dy Si2'
_chemical_formula_weight 712.52
_chemical_name_common '[(Pn?)Dy(Cp*)]'
_chemical_properties_physical Air-sensitive,Moisture-sensitive
_space_group_crystal_system triclinic
_space_group_IT_number 2
_space_group_name_Hall '-P 1'
_space_group_name_H-M_alt 'P -1'
_symmetry_space_group_name_Hall '-P 1'
_symmetry_space_group_name_H-M 'P -1'
_atom_sites_solution_hydrogens geom
_audit_creation_method SHELXL-2013
_audit_update_record
;
2018-03-29 deposited with the CCDC.
2018-05-30 downloaded from the CCDC.
;
_cell_angle_alpha 71.948(4)
_cell_angle_beta 75.157(4)
_cell_angle_gamma 80.771(4)
_cell_formula_units_Z 2
_cell_length_a 9.6968(5)
_cell_length_b 12.7898(6)
_cell_length_c 16.0392(7)
_cell_measurement_reflns_used 6370
_cell_measurement_temperature 173(2)
_cell_measurement_theta_max 71.2430
_cell_measurement_theta_min 9.7540
_cell_volume 1821.04(16)
_computing_cell_refinement
;
        crysalispro, agilent technologies,
        version 1.171.36.32 (release 02-08-2013 crysalis171 .net)
        (compiled aug  2 2013,16:46:58)
;
_computing_data_collection
;
        crysalispro, agilent technologies,
        version 1.171.36.32 (release 02-08-2013 crysalis171 .net)
        (compiled aug  2 2013,16:46:58)
;
_computing_data_reduction
;
        crysalispro, agilent technologies,
        version 1.171.36.32 (release 02-08-2013 crysalis171 .net)
        (compiled aug  2 2013,16:46:58)
;
_computing_molecular_graphics 'ortep-3 (farrugia, 1997)'
_computing_publication_material
;
shelxl-2013 (sheldrick, 2013), platon (spek, 2003), and wingx (farrugia, 2013)
;
_computing_structure_refinement 'SHELXL-2013 (Sheldrick, 2013)'
_computing_structure_solution
;
        DIRDIF-08 (Beurskens et al., 2008)
;
_diffrn_ambient_temperature 173(2)
_diffrn_detector_area_resol_mean 16.1033
_diffrn_measured_fraction_theta_full 0.955
_diffrn_measured_fraction_theta_max 0.977
_diffrn_measurement_device_type 'Xcalibur, Eos, Gemini ultra'
_diffrn_measurement_method '\w scans'
_diffrn_radiation_type CuK\a
_diffrn_radiation_wavelength 1.54184
_diffrn_reflns_av_R_equivalents 0.0519
_diffrn_reflns_av_unetI/netI 0.0731
_diffrn_reflns_Laue_measured_fraction_full 0.955
_diffrn_reflns_Laue_measured_fraction_max 0.977
_diffrn_reflns_limit_h_max 11
_diffrn_reflns_limit_h_min -11
_diffrn_reflns_limit_k_max 15
_diffrn_reflns_limit_k_min -15
_diffrn_reflns_limit_l_max 19
_diffrn_reflns_limit_l_min -15
_diffrn_reflns_number 10563
_diffrn_reflns_point_group_measured_fraction_full 0.955
_diffrn_reflns_point_group_measured_fraction_max 0.977
_diffrn_reflns_theta_full 67.684
_diffrn_reflns_theta_max 66.588
_diffrn_reflns_theta_min 9.799
_diffrn_source 'Enhance Ultra (Cu) X-ray Source'
_exptl_absorpt_coefficient_mu 11.742
_exptl_absorpt_correction_T_max 1.00000
_exptl_absorpt_correction_T_min 0.37760
_exptl_absorpt_correction_type multi-scan
_exptl_absorpt_process_details
;
CrysAlisPro, Agilent Technologies,
Version 1.171.36.32 (release 02-08-2013 CrysAlis171 .NET)
(compiled Aug  2 2013,16:46:58)
Empirical absorption correction using spherical harmonics,
 implemented in SCALE3 ABSPACK scaling algorithm.
;
_exptl_crystal_colour orange
_exptl_crystal_density_diffrn 1.299
_exptl_crystal_density_method 'not measured'
_exptl_crystal_description block
_exptl_crystal_F_000 742
_exptl_crystal_preparation 'Magnetic properties'
_exptl_crystal_size_max 0.250
_exptl_crystal_size_mid 0.200
_exptl_crystal_size_min 0.100
_refine_diff_density_max 0.779
_refine_diff_density_min -0.941
_refine_diff_density_rms 0.101
_refine_ls_extinction_method none
_refine_ls_goodness_of_fit_ref 0.877
_refine_ls_hydrogen_treatment constr
_refine_ls_matrix_type full
_refine_ls_number_parameters 398
_refine_ls_number_reflns 6300
_refine_ls_number_restraints 61
_refine_ls_restrained_S_all 0.880
_refine_ls_R_factor_all 0.0580
_refine_ls_R_factor_gt 0.0474
_refine_ls_shift/su_max 0.000
_refine_ls_shift/su_mean 0.000
_refine_ls_structure_factor_coef Fsqd
_refine_ls_weighting_details 'w=1/[\s^2^(Fo^2^)+(0.0281P)^2^+9.6637P] where P=(Fo^2^+2Fc^2^)/3'
_refine_ls_weighting_scheme calc
_refine_ls_wR_factor_gt 0.1049
_refine_ls_wR_factor_ref 0.1130
_reflns_Friedel_coverage 0.000
_reflns_number_gt 5484
_reflns_number_total 6300
_reflns_threshold_expression 'I > 2\s(I)'
_cod_data_source_file c8cc03516d2.cif
_cod_data_source_block 1-Dy
_cod_depositor_comments 'Adding full bibliography for 7121779--7121780.cif.'
_cod_original_cell_volume 1821.05(16)
_cod_database_code 7121779
_shelx_space_group_comment
;
The symmetry employed for this shelxl refinement is uniquely defined
by the following loop, which should always be used as a source of
symmetry information in preference to the above space-group names.
They are only intended as comments.
;
_shelx_estimated_absorpt_t_min 0.157
_shelx_estimated_absorpt_t_max 0.386
_shelxl_version_number 2013-3

loop_
_space_group_symop_operation_xyz
'x, y, z'
'-x, -y, -z'

loop_
_atom_site_label
_atom_site_type_symbol
_atom_site_fract_x
_atom_site_fract_y
_atom_site_fract_z
_atom_site_U_iso_or_equiv
_atom_site_adp_type
_atom_site_occupancy
_atom_site_site_symmetry_order
_atom_site_calc_flag
_atom_site_refinement_flags_posn
_atom_site_refinement_flags_adp
_atom_site_refinement_flags_occupancy
_atom_site_disorder_assembly
_atom_site_disorder_group
C1 C 0.2618(6) 0.9448(4) 0.3398(4) 0.0315(11) Uani 1 1 d . . . . .
C2 C 0.1349(6) 0.9944(4) 0.3872(4) 0.0370(13) Uani 1 1 d . . . . .
H2 H 0.0615 0.9539 0.4308 0.044 Uiso 1 1 calc R U . . .
C3 C 0.1325(7) 1.1090(4) 0.3617(4) 0.0411(14) Uani 1 1 d . . . . .
H3 H 0.0582 1.1585 0.3835 0.049 Uiso 1 1 calc R U . . .
C4 C 0.2626(6) 1.1390(4) 0.2966(4) 0.0322(12) Uani 1 1 d . . . . .
C5 C 0.3418(6) 1.0370(4) 0.2855(4) 0.0361(13) Uani 1 1 d . . . . .
C6 C 0.4300(6) 1.0656(4) 0.1955(4) 0.0372(13) Uani 1 1 d . . . . .
H6 H 0.4948 1.0159 0.1676 0.045 Uiso 1 1 calc R U . . .
C7 C 0.4038(6) 1.1787(4) 0.1564(4) 0.0369(13) Uani 1 1 d . . . . .
H7 H 0.4488 1.2173 0.0972 0.044 Uiso 1 1 calc R U . . .
C8 C 0.3008(6) 1.2288(4) 0.2169(4) 0.0341(12) Uani 1 1 d . . . . .
C9 C 0.4994(7) 0.7689(5) 0.2954(5) 0.0485(16) Uani 1 1 d . . . . .
H9 H 0.5617 0.8310 0.2773 0.058 Uiso 1 1 calc R U . . .
C10 C 0.4594(8) 0.7677(6) 0.2112(5) 0.063(2) Uani 1 1 d . . . . .
H10A H 0.4004 0.8358 0.1897 0.095 Uiso 1 1 calc R U . . .
H10B H 0.4052 0.7040 0.2241 0.095 Uiso 1 1 calc R U . . .
H10C H 0.5465 0.7625 0.1649 0.095 Uiso 1 1 calc R U . . .
C11 C 0.5928(10) 0.6635(7) 0.3297(7) 0.087(3) Uani 1 1 d . . . . .
H11A H 0.6193 0.6657 0.3841 0.131 Uiso 1 1 calc R U . . .
H11B H 0.6797 0.6581 0.2833 0.131 Uiso 1 1 calc R U . . .
H11C H 0.5393 0.5991 0.3436 0.131 Uiso 1 1 calc R U . . .
C12 C 0.2119(8) 0.6900(5) 0.4174(5) 0.0602(19) Uani 1 1 d . . . . .
H12 H 0.2252 0.6633 0.3633 0.072 Uiso 1 1 calc R U . . .
C13 C 0.2498(11) 0.5886(6) 0.4925(7) 0.090(3) Uani 1 1 d . . . . .
H13A H 0.3516 0.5641 0.4765 0.135 Uiso 1 1 calc R U . . .
H13B H 0.1921 0.5288 0.4998 0.135 Uiso 1 1 calc R U . . .
H13C H 0.2298 0.6084 0.5491 0.135 Uiso 1 1 calc R U . . .
C14 C 0.0551(9) 0.7248(7) 0.4421(7) 0.081(3) Uani 1 1 d . . . . .
H14A H 0.0294 0.7888 0.3945 0.122 Uiso 1 1 calc R U . . .
H14B H 0.0340 0.7447 0.4987 0.122 Uiso 1 1 calc R U . . .
H14C H -0.0005 0.6638 0.4494 0.122 Uiso 1 1 calc R U . . .
C15 C 0.4122(7) 0.8003(5) 0.4835(4) 0.0493(16) Uani 1 1 d . . . . .
H15 H 0.4491 0.7227 0.5103 0.059 Uiso 1 1 calc R U . . .
C16 C 0.2964(10) 0.8358(7) 0.5576(5) 0.077(2) Uani 1 1 d . . . . .
H16A H 0.2161 0.7900 0.5754 0.116 Uiso 1 1 calc R U . . .
H16B H 0.2625 0.9135 0.5348 0.116 Uiso 1 1 calc R U . . .
H16C H 0.3370 0.8266 0.6097 0.116 Uiso 1 1 calc R U . . .
C17 C 0.5378(9) 0.8722(6) 0.4563(5) 0.068(2) Uani 1 1 d . . . . .
H17A H 0.6123 0.8496 0.4094 0.102 Uiso 1 1 calc R U . . .
H17B H 0.5773 0.8631 0.5088 0.102 Uiso 1 1 calc R U . . .
H17C H 0.5039 0.9498 0.4332 0.102 Uiso 1 1 calc R U . . .
C18 C 0.0582(6) 1.4010(5) 0.2585(5) 0.0449(15) Uani 1 1 d . . . . .
H18 H 0.0466 1.3606 0.3238 0.054 Uiso 1 1 calc R U . . .
C19 C -0.0402(8) 1.3507(7) 0.2238(5) 0.069(2) Uani 1 1 d . . . . .
H19A H -0.0058 1.2733 0.2276 0.103 Uiso 1 1 calc R U . . .
H19B H -0.0403 1.3917 0.1611 0.103 Uiso 1 1 calc R U . . .
H19C H -0.1377 1.3546 0.2605 0.103 Uiso 1 1 calc R U . . .
C20 C 0.0059(8) 1.5223(6) 0.2547(6) 0.081(3) Uani 1 1 d . . . . .
H20A H 0.0698 1.5528 0.2779 0.121 Uiso 1 1 calc R U . . .
H20B H -0.0915 1.5262 0.2915 0.121 Uiso 1 1 calc R U . . .
H20C H 0.0060 1.5651 0.1924 0.121 Uiso 1 1 calc R U . . .
C21 C 0.3590(7) 1.4184(5) 0.2756(5) 0.0478(16) Uani 1 1 d . . . . .
H21 H 0.3401 1.5001 0.2656 0.057 Uiso 1 1 calc R U . . .
C22 C 0.3102(9) 1.3644(7) 0.3760(6) 0.073(2) Uani 1 1 d . . . . .
H22A H 0.2069 1.3819 0.3948 0.109 Uiso 1 1 calc R U . . .
H22B H 0.3609 1.3924 0.4091 0.109 Uiso 1 1 calc R U . . .
H22C H 0.3315 1.2842 0.3886 0.109 Uiso 1 1 calc R U . . .
C23 C 0.5208(8) 1.3936(8) 0.2437(7) 0.088(3) Uani 1 1 d . . . . .
H23A H 0.5497 1.4295 0.1791 0.132 Uiso 1 1 calc R U . . .
H23B H 0.5439 1.3137 0.2553 0.132 Uiso 1 1 calc R U . . .
H23C H 0.5721 1.4218 0.2763 0.132 Uiso 1 1 calc R U . . .
C24 C 0.3117(7) 1.4608(5) 0.0860(5) 0.0502(16) Uani 1 1 d . . . . .
H24 H 0.4119 1.4308 0.0646 0.060 Uiso 1 1 calc R U . . .
C25 C 0.2248(12) 1.4478(7) 0.0232(5) 0.090(3) Uani 1 1 d . . . . .
H25A H 0.2211 1.3691 0.0310 0.135 Uiso 1 1 calc R U . . .
H25B H 0.2703 1.4834 -0.0392 0.135 Uiso 1 1 calc R U . . .
H25C H 0.1273 1.4824 0.0376 0.135 Uiso 1 1 calc R U . . .
C26 C 0.3196(9) 1.5850(5) 0.0741(6) 0.071(2) Uani 1 1 d . . . . .
H26A H 0.3764 1.5923 0.1142 0.106 Uiso 1 1 calc R U . . .
H26B H 0.2227 1.6203 0.0890 0.106 Uiso 1 1 calc R U . . .
H26C H 0.3648 1.6207 0.0117 0.106 Uiso 1 1 calc R U . . .
C27 C 0.0593(8) 0.9398(5) 0.1460(5) 0.0534(18) Uani 1 1 d . . . . .
C28 C -0.0623(7) 1.0083(7) 0.1774(5) 0.0569(19) Uani 1 1 d . . . . .
C29 C -0.0496(10) 1.1137(6) 0.1166(8) 0.077(3) Uani 1 1 d . . . . .
C30 C 0.0736(12) 1.1137(8) 0.0554(6) 0.081(3) Uani 1 1 d . . . . .
C31 C 0.1408(8) 1.0083(9) 0.0707(6) 0.073(3) Uani 1 1 d D . . . .
C32A C 0.115(4) 0.823(3) 0.161(2) 0.069(8) Uani 0.39(2) 1 d . U P A 1
H32A H 0.0543 0.7781 0.2150 0.103 Uiso 0.39(2) 1 calc R U P A 1
H32B H 0.2131 0.8144 0.1698 0.103 Uiso 0.39(2) 1 calc R U P A 1
H32C H 0.1147 0.7986 0.1091 0.103 Uiso 0.39(2) 1 calc R U P A 1
C33A C -0.201(4) 1.013(4) 0.243(2) 0.096(11) Uani 0.39(2) 1 d . U P A 1
H33A H -0.2145 0.9408 0.2865 0.144 Uiso 0.39(2) 1 calc R U P A 1
H33B H -0.2793 1.0346 0.2106 0.144 Uiso 0.39(2) 1 calc R U P A 1
H33C H -0.2012 1.0682 0.2740 0.144 Uiso 0.39(2) 1 calc R U P A 1
C34A C -0.192(2) 1.196(2) 0.1508(18) 0.055(6) Uani 0.39(2) 1 d . U P A 1
H34A H -0.2567 1.1524 0.2028 0.083 Uiso 0.39(2) 1 calc R U P A 1
H34B H -0.2420 1.2303 0.1019 0.083 Uiso 0.39(2) 1 calc R U P A 1
H34C H -0.1593 1.2539 0.1677 0.083 Uiso 0.39(2) 1 calc R U P A 1
C35A C 0.179(4) 1.169(3) -0.0396(14) 0.085(8) Uani 0.39(2) 1 d . U P A 1
H35A H 0.2674 1.1206 -0.0481 0.127 Uiso 0.39(2) 1 calc R U P A 1
H35B H 0.2028 1.2408 -0.0390 0.127 Uiso 0.39(2) 1 calc R U P A 1
H35C H 0.1313 1.1802 -0.0889 0.127 Uiso 0.39(2) 1 calc R U P A 1
C36A C 0.278(2) 1.004(2) -0.0065(14) 0.054(6) Uani 0.39(2) 1 d D U P A 1
H36A H 0.3259 0.9291 0.0047 0.081 Uiso 0.39(2) 1 calc R U P A 1
H36B H 0.3441 1.0556 -0.0078 0.081 Uiso 0.39(2) 1 calc R U P A 1
H36C H 0.2502 1.0252 -0.0645 0.081 Uiso 0.39(2) 1 calc R U P A 1
C32B C 0.063(3) 0.8133(18) 0.1973(16) 0.086(6) Uani 0.61(2) 1 d . U P A 2
H32D H -0.0181 0.8004 0.2495 0.128 Uiso 0.61(2) 1 calc R U P A 2
H32E H 0.1527 0.7890 0.2174 0.128 Uiso 0.61(2) 1 calc R U P A 2
H32F H 0.0551 0.7716 0.1569 0.128 Uiso 0.61(2) 1 calc R U P A 2
C33B C -0.1779(17) 0.9549(16) 0.2589(13) 0.072(5) Uani 0.61(2) 1 d . U P A 2
H33D H -0.1460 0.8774 0.2841 0.107 Uiso 0.61(2) 1 calc R U P A 2
H33E H -0.2674 0.9594 0.2398 0.107 Uiso 0.61(2) 1 calc R U P A 2
H33F H -0.1938 0.9942 0.3047 0.107 Uiso 0.61(2) 1 calc R U P A 2
C34B C -0.142(3) 1.2192(17) 0.0945(18) 0.107(7) Uani 0.61(2) 1 d . U P A 2
H34D H -0.2301 1.2158 0.1411 0.160 Uiso 0.61(2) 1 calc R U P A 2
H34E H -0.1650 1.2305 0.0362 0.160 Uiso 0.61(2) 1 calc R U P A 2
H34F H -0.0902 1.2807 0.0916 0.160 Uiso 0.61(2) 1 calc R U P A 2
C35B C 0.092(3) 1.2258(16) -0.0197(13) 0.095(7) Uani 0.61(2) 1 d . U P A 2
H35D H 0.1840 1.2207 -0.0625 0.142 Uiso 0.61(2) 1 calc R U P A 2
H35E H 0.0913 1.2849 0.0075 0.142 Uiso 0.61(2) 1 calc R U P A 2
H35F H 0.0139 1.2422 -0.0513 0.142 Uiso 0.61(2) 1 calc R U P A 2
C36B C 0.275(2) 0.941(3) 0.0252(16) 0.115(8) Uani 0.61(2) 1 d . U P A 2
H36D H 0.2803 0.8639 0.0627 0.172 Uiso 0.61(2) 1 calc R U P A 2
H36E H 0.3625 0.9737 0.0190 0.172 Uiso 0.61(2) 1 calc R U P A 2
H36F H 0.2641 0.9422 -0.0344 0.172 Uiso 0.61(2) 1 calc R U P A 2
Si1 Si 0.34118(17) 0.80072(11) 0.38432(11) 0.0382(4) Uani 1 1 d . . . . .
Si2 Si 0.25451(16) 1.37868(11) 0.20714(11) 0.0341(3) Uani 1 1 d . . . . .
Dy1 Dy 0.15629(3) 1.07735(3) 0.20555(2) 0.03135(11) Uani 1 1 d . . . . .

loop_
_atom_site_aniso_label
_atom_site_aniso_U_11
_atom_site_aniso_U_22
_atom_site_aniso_U_33
_atom_site_aniso_U_23
_atom_site_aniso_U_13
_atom_site_aniso_U_12
C1 0.034(3) 0.028(3) 0.033(3) -0.011(2) -0.006(2) 0.000(2)
C2 0.046(3) 0.030(3) 0.027(3) -0.006(2) 0.003(2) 0.000(2)
C3 0.055(4) 0.029(3) 0.031(3) -0.012(2) 0.004(3) 0.007(3)
C4 0.040(3) 0.025(3) 0.035(3) -0.013(2) -0.012(2) 0.003(2)
C5 0.039(3) 0.023(3) 0.052(4) -0.013(2) -0.022(3) 0.003(2)
C6 0.027(3) 0.026(3) 0.052(4) -0.009(2) 0.001(2) -0.001(2)
C7 0.030(3) 0.028(3) 0.048(4) -0.010(2) -0.002(2) -0.004(2)
C8 0.040(3) 0.022(2) 0.042(3) -0.011(2) -0.012(2) 0.002(2)
C9 0.049(4) 0.039(3) 0.057(4) -0.019(3) -0.010(3) 0.004(3)
C10 0.069(5) 0.060(4) 0.063(5) -0.031(4) 0.002(4) -0.012(4)
C11 0.082(6) 0.059(5) 0.103(7) -0.020(5) -0.019(5) 0.033(4)
C12 0.065(5) 0.033(3) 0.073(5) -0.005(3) -0.007(4) -0.014(3)
C13 0.114(8) 0.032(4) 0.106(7) 0.013(4) -0.020(6) -0.025(4)
C14 0.071(6) 0.063(5) 0.101(7) -0.029(5) 0.012(5) -0.020(4)
C15 0.062(4) 0.039(3) 0.044(4) -0.004(3) -0.018(3) 0.001(3)
C16 0.105(7) 0.082(6) 0.041(4) -0.015(4) -0.022(4) 0.009(5)
C17 0.083(6) 0.061(5) 0.065(5) -0.006(4) -0.036(4) -0.014(4)
C18 0.039(3) 0.035(3) 0.051(4) -0.003(3) -0.008(3) 0.005(3)
C19 0.048(4) 0.086(6) 0.068(5) -0.008(4) -0.018(4) -0.012(4)
C20 0.057(5) 0.042(4) 0.110(7) -0.008(4) 0.009(5) 0.019(3)
C21 0.051(4) 0.030(3) 0.073(5) -0.022(3) -0.026(3) 0.002(3)
C22 0.094(6) 0.064(5) 0.079(6) -0.026(4) -0.048(5) -0.001(4)
C23 0.052(5) 0.086(6) 0.147(9) -0.056(6) -0.038(5) 0.006(4)
C24 0.053(4) 0.033(3) 0.050(4) -0.006(3) 0.003(3) 0.002(3)
C25 0.151(9) 0.072(6) 0.033(4) 0.008(4) -0.019(5) -0.018(6)
C26 0.079(5) 0.030(3) 0.077(6) 0.005(3) 0.006(4) -0.006(3)
C27 0.070(5) 0.043(4) 0.066(5) -0.025(3) -0.040(4) 0.002(3)
C28 0.034(3) 0.085(5) 0.058(5) -0.021(4) -0.010(3) -0.023(3)
C29 0.077(6) 0.049(4) 0.136(9) -0.043(5) -0.071(6) 0.015(4)
C30 0.112(8) 0.084(6) 0.058(5) 0.021(4) -0.057(5) -0.059(6)
C31 0.049(4) 0.130(8) 0.060(5) -0.055(6) -0.007(4) -0.018(5)
C32A 0.080(15) 0.049(12) 0.088(17) -0.021(12) -0.036(13) -0.009(11)
C33A 0.081(16) 0.14(2) 0.087(16) -0.028(15) -0.038(13) -0.031(15)
C34A 0.038(9) 0.066(11) 0.073(14) -0.028(10) -0.032(9) 0.011(8)
C35A 0.107(16) 0.112(17) 0.027(10) 0.007(10) -0.014(10) -0.040(13)
C36A 0.060(9) 0.071(10) 0.045(9) -0.036(7) -0.009(7) -0.007(7)
C32B 0.116(15) 0.045(8) 0.105(14) -0.026(9) -0.031(11) -0.011(9)
C33B 0.037(7) 0.086(11) 0.088(10) -0.018(9) 0.000(7) -0.030(7)
C34B 0.127(14) 0.101(12) 0.121(15) -0.041(11) -0.095(12) 0.038(10)
C35B 0.125(14) 0.092(11) 0.080(11) 0.003(8) -0.053(10) -0.050(10)
C36B 0.113(13) 0.159(17) 0.091(13) -0.068(12) -0.015(10) -0.011(12)
Si1 0.0444(9) 0.0190(7) 0.0482(10) -0.0054(6) -0.0119(7) 0.0007(6)
Si2 0.0355(8) 0.0193(6) 0.0448(9) -0.0064(6) -0.0096(7) 0.0013(6)
Dy1 0.02990(18) 0.03196(17) 0.03263(18) -0.00748(12) -0.00741(12) -0.00631(12)

loop_
_atom_type_symbol
_atom_type_description
_atom_type_scat_dispersion_real
_atom_type_scat_dispersion_imag
_atom_type_scat_source
C C 0.0181 0.0091 'International Tables Vol C Tables 4.2.6.8 and 6.1.1.4'
H H 0.0000 0.0000 'International Tables Vol C Tables 4.2.6.8 and 6.1.1.4'
Si Si 0.2541 0.3302 'International Tables Vol C Tables 4.2.6.8 and 6.1.1.4'
Dy Dy -9.8046 9.8477 'International Tables Vol C Tables 4.2.6.8 and 6.1.1.4'

loop_
_geom_angle_atom_site_label_1
_geom_angle_atom_site_label_2
_geom_angle_atom_site_label_3
_geom_angle
C2 C1 C5 103.7(4)
C2 C1 Si1 123.9(4)
C5 C1 Si1 125.3(4)
C2 C1 Dy1 79.1(3)
C5 C1 Dy1 63.9(3)
Si1 C1 Dy1 143.5(3)
C3 C2 C1 111.9(5)
C3 C2 Dy1 69.7(3)
C1 C2 Dy1 69.9(3)
C3 C2 H2 124.1
C1 C2 H2 124.1
Dy1 C2 H2 128.1
C2 C3 C4 107.6(5)
C2 C3 Dy1 80.3(3)
C4 C3 Dy1 63.9(3)
C2 C3 H3 126.2
C4 C3 H3 126.2
Dy1 C3 H3 121.1
C3 C4 C8 135.0(5)
C3 C4 C5 106.2(5)
C8 C4 C5 110.8(5)
C3 C4 Dy1 83.0(3)
C8 C4 Dy1 84.4(3)
C5 C4 Dy1 72.7(3)
C6 C5 C1 134.5(5)
C6 C5 C4 105.1(5)
C1 C5 C4 110.5(5)
C6 C5 Dy1 82.0(3)
C1 C5 Dy1 83.1(3)
C4 C5 Dy1 71.8(3)
C7 C6 C5 108.5(5)
C7 C6 Dy1 80.1(3)
C5 C6 Dy1 64.6(3)
C7 C6 H6 125.8
C5 C6 H6 125.8
Dy1 C6 H6 121.0
C6 C7 C8 111.2(5)
C6 C7 Dy1 69.7(3)
C8 C7 Dy1 71.1(3)
C6 C7 H7 124.4
C8 C7 H7 124.4
Dy1 C7 H7 126.5
C7 C8 C4 104.4(4)
C7 C8 Si2 128.2(4)
C4 C8 Si2 126.2(4)
C7 C8 Dy1 78.2(3)
C4 C8 Dy1 62.8(3)
Si2 C8 Dy1 131.9(3)
C10 C9 C11 110.2(6)
C10 C9 Si1 113.7(5)
C11 C9 Si1 113.9(5)
C10 C9 H9 106.1
C11 C9 H9 106.1
Si1 C9 H9 106.1
C9 C10 H10A 109.5
C9 C10 H10B 109.5
H10A C10 H10B 109.5
C9 C10 H10C 109.5
H10A C10 H10C 109.5
H10B C10 H10C 109.5
C9 C11 H11A 109.5
C9 C11 H11B 109.5
H11A C11 H11B 109.5
C9 C11 H11C 109.5
H11A C11 H11C 109.5
H11B C11 H11C 109.5
C14 C12 C13 108.7(7)
C14 C12 Si1 117.2(5)
C13 C12 Si1 112.3(6)
C14 C12 H12 105.9
C13 C12 H12 105.9
Si1 C12 H12 105.9
C12 C13 H13A 109.5
C12 C13 H13B 109.5
H13A C13 H13B 109.5
C12 C13 H13C 109.5
H13A C13 H13C 109.5
H13B C13 H13C 109.5
C12 C14 H14A 109.5
C12 C14 H14B 109.5
H14A C14 H14B 109.5
C12 C14 H14C 109.5
H14A C14 H14C 109.5
H14B C14 H14C 109.5
C17 C15 C16 109.1(6)
C17 C15 Si1 112.6(5)
C16 C15 Si1 113.1(5)
C17 C15 H15 107.2
C16 C15 H15 107.2
Si1 C15 H15 107.2
C15 C16 H16A 109.5
C15 C16 H16B 109.5
H16A C16 H16B 109.5
C15 C16 H16C 109.5
H16A C16 H16C 109.5
H16B C16 H16C 109.5
C15 C17 H17A 109.5
C15 C17 H17B 109.5
H17A C17 H17B 109.5
C15 C17 H17C 109.5
H17A C17 H17C 109.5
H17B C17 H17C 109.5
C19 C18 C20 110.8(6)
C19 C18 Si2 114.3(5)
C20 C18 Si2 113.9(5)
C19 C18 H18 105.6
C20 C18 H18 105.6
Si2 C18 H18 105.6
C18 C19 H19A 109.5
C18 C19 H19B 109.5
H19A C19 H19B 109.5
C18 C19 H19C 109.5
H19A C19 H19C 109.5
H19B C19 H19C 109.5
C18 C20 H20A 109.5
C18 C20 H20B 109.5
H20A C20 H20B 109.5
C18 C20 H20C 109.5
H20A C20 H20C 109.5
H20B C20 H20C 109.5
C22 C21 C23 111.0(7)
C22 C21 Si2 112.3(5)
C23 C21 Si2 111.5(5)
C22 C21 H21 107.3
C23 C21 H21 107.3
Si2 C21 H21 107.3
C21 C22 H22A 109.5
C21 C22 H22B 109.5
H22A C22 H22B 109.5
C21 C22 H22C 109.5
H22A C22 H22C 109.5
H22B C22 H22C 109.5
C21 C23 H23A 109.5
C21 C23 H23B 109.5
H23A C23 H23B 109.5
C21 C23 H23C 109.5
H23A C23 H23C 109.5
H23B C23 H23C 109.5
C25 C24 C26 110.2(6)
C25 C24 Si2 114.7(5)
C26 C24 Si2 113.2(5)
C25 C24 H24 106.0
C26 C24 H24 106.0
Si2 C24 H24 106.0
C24 C25 H25A 109.5
C24 C25 H25B 109.5
H25A C25 H25B 109.5
C24 C25 H25C 109.5
H25A C25 H25C 109.5
H25B C25 H25C 109.5
C24 C26 H26A 109.5
C24 C26 H26B 109.5
H26A C26 H26B 109.5
C24 C26 H26C 109.5
H26A C26 H26C 109.5
H26B C26 H26C 109.5
C31 C27 C28 106.1(7)
C31 C27 C32A 112.5(15)
C28 C27 C32A 140.9(15)
C31 C27 C32B 137.2(12)
C28 C27 C32B 116.5(11)
C31 C27 Dy1 74.3(4)
C28 C27 Dy1 73.4(3)
C32A C27 Dy1 122.5(13)
C32B C27 Dy1 120.4(10)
C29 C28 C27 106.3(7)
C29 C28 C33A 106.8(18)
C27 C28 C33A 146.6(18)
C29 C28 C33B 134.6(11)
C27 C28 C33B 118.8(10)
C29 C28 Dy1 75.9(4)
C27 C28 Dy1 74.9(3)
C33A C28 Dy1 117.4(14)
C33B C28 Dy1 118.8(8)
C30 C29 C28 109.4(7)
C30 C29 C34B 112.2(15)
C28 C29 C34B 137.7(15)
C30 C29 C34A 142.8(13)
C28 C29 C34A 107.6(12)
C30 C29 Dy1 74.0(4)
C28 C29 Dy1 73.2(4)
C34B C29 Dy1 125.3(8)
C34A C29 Dy1 114.7(9)
C29 C30 C31 109.0(7)
C29 C30 C35B 113.2(14)
C31 C30 C35B 137.1(15)
C29 C30 C35A 151.8(17)
C31 C30 C35A 98.0(17)
C29 C30 Dy1 76.5(5)
C31 C30 Dy1 75.0(4)
C35B C30 Dy1 121.6(7)
C35A C30 Dy1 119.5(10)
C30 C31 C27 109.0(7)
C30 C31 C36B 139.5(14)
C27 C31 C36B 111.2(14)
C30 C31 C36A 109.7(13)
C27 C31 C36A 141.1(13)
C30 C31 Dy1 74.5(5)
C27 C31 Dy1 75.1(4)
C36B C31 Dy1 120.0(9)
C36A C31 Dy1 119.3(9)
C27 C32A H32A 109.5
C27 C32A H32B 109.5
H32A C32A H32B 109.5
C27 C32A H32C 109.5
H32A C32A H32C 109.5
H32B C32A H32C 109.5
C28 C33A H33A 109.5
C28 C33A H33B 109.5
H33A C33A H33B 109.5
C28 C33A H33C 109.5
H33A C33A H33C 109.5
H33B C33A H33C 109.5
C29 C34A H34A 109.5
C29 C34A H34B 109.5
H34A C34A H34B 109.5
C29 C34A H34C 109.5
H34A C34A H34C 109.5
H34B C34A H34C 109.5
C30 C35A H35A 109.5
C30 C35A H35B 109.5
H35A C35A H35B 109.5
C30 C35A H35C 109.5
H35A C35A H35C 109.5
H35B C35A H35C 109.5
C31 C36A H36A 109.5
C31 C36A H36B 109.5
H36A C36A H36B 109.5
C31 C36A H36C 109.5
H36A C36A H36C 109.5
H36B C36A H36C 109.5
C27 C32B H32D 109.5
C27 C32B H32E 109.5
H32D C32B H32E 109.5
C27 C32B H32F 109.5
H32D C32B H32F 109.5
H32E C32B H32F 109.5
C28 C33B H33D 109.5
C28 C33B H33E 109.5
H33D C33B H33E 109.5
C28 C33B H33F 109.5
H33D C33B H33F 109.5
H33E C33B H33F 109.5
C29 C34B H34D 109.5
C29 C34B H34E 109.5
H34D C34B H34E 109.5
C29 C34B H34F 109.5
H34D C34B H34F 109.5
H34E C34B H34F 109.5
C30 C35B H35D 109.5
C30 C35B H35E 109.5
H35D C35B H35E 109.5
C30 C35B H35F 109.5
H35D C35B H35F 109.5
H35E C35B H35F 109.5
C31 C36B H36D 109.5
C31 C36B H36E 109.5
H36D C36B H36E 109.5
C31 C36B H36F 109.5
H36D C36B H36F 109.5
H36E C36B H36F 109.5
C1 Si1 C15 106.5(3)
C1 Si1 C9 108.6(3)
C15 Si1 C9 107.6(3)
C1 Si1 C12 114.5(3)
C15 Si1 C12 111.0(3)
C9 Si1 C12 108.5(3)
C8 Si2 C18 108.7(3)
C8 Si2 C24 109.3(3)
C18 Si2 C24 114.8(3)
C8 Si2 C21 107.9(3)
C18 Si2 C21 107.7(3)
C24 Si2 C21 108.3(3)
C4 Dy1 C5 35.46(17)
C4 Dy1 C6 54.78(19)
C5 Dy1 C6 33.4(2)
C4 Dy1 C28 150.8(2)
C5 Dy1 C28 147.1(2)
C6 Dy1 C28 150.4(2)
C4 Dy1 C30 149.5(2)
C5 Dy1 C30 150.1(3)
C6 Dy1 C30 117.2(3)
C28 Dy1 C30 50.7(2)
C4 Dy1 C3 33.14(19)
C5 Dy1 C3 54.8(2)
C6 Dy1 C3 84.3(2)
C28 Dy1 C3 117.9(2)
C30 Dy1 C3 152.4(3)
C4 Dy1 C27 159.0(2)
C5 Dy1 C27 126.76(19)
C6 Dy1 C27 118.7(2)
C28 Dy1 C27 31.7(2)
C30 Dy1 C27 50.9(2)
C3 Dy1 C27 135.8(2)
C4 Dy1 C31 157.9(2)
C5 Dy1 C31 128.6(2)
C6 Dy1 C31 103.7(2)
C28 Dy1 C31 51.0(2)
C30 Dy1 C31 30.5(3)
C3 Dy1 C31 166.5(2)
C27 Dy1 C31 30.7(3)
C4 Dy1 C1 56.39(17)
C5 Dy1 C1 32.96(18)
C6 Dy1 C1 61.20(17)
C28 Dy1 C1 114.6(2)
C30 Dy1 C1 151.1(3)
C3 Dy1 C1 53.30(17)
C27 Dy1 C1 102.64(19)
C31 Dy1 C1 120.8(3)
C4 Dy1 C8 32.88(17)
C5 Dy1 C8 56.19(17)
C6 Dy1 C8 52.79(17)
C28 Dy1 C8 154.2(2)
C30 Dy1 C8 116.9(2)
C3 Dy1 C8 60.84(18)
C27 Dy1 C8 163.1(2)
C31 Dy1 C8 132.7(2)
C1 Dy1 C8 85.89(17)
C4 Dy1 C29 146.7(2)
C5 Dy1 C29 177.7(2)
C6 Dy1 C29 146.6(3)
C28 Dy1 C29 30.9(3)
C30 Dy1 C29 29.5(3)
C3 Dy1 C29 126.4(3)
C27 Dy1 C29 50.9(2)
C31 Dy1 C29 49.7(3)
C1 Dy1 C29 145.4(3)
C8 Dy1 C29 126.1(2)
C4 Dy1 C7 52.21(19)
C5 Dy1 C7 53.19(19)
C6 Dy1 C7 30.27(16)
C28 Dy1 C7 155.2(2)
C30 Dy1 C7 104.7(2)
C3 Dy1 C7 85.17(19)
C27 Dy1 C7 134.2(2)
C31 Dy1 C7 107.3(2)
C1 Dy1 C7 85.87(17)
C8 Dy1 C7 30.73(16)
C29 Dy1 C7 128.2(3)

loop_
_geom_bond_atom_site_label_1
_geom_bond_atom_site_label_2
_geom_bond_distance
C1 C2 1.437(7)
C1 C5 1.436(8)
C1 Si1 1.873(5)
C1 Dy1 2.621(5)
C2 C3 1.393(8)
C2 Dy1 2.740(6)
C2 H2 0.9500
C3 C4 1.436(8)
C3 Dy1 2.607(6)
C3 H3 0.9500
C4 C8 1.440(7)
C4 C5 1.440(7)
C4 Dy1 2.358(5)
C5 C6 1.445(8)
C5 Dy1 2.371(5)
C6 C7 1.397(7)
C6 Dy1 2.600(5)
C6 H6 0.9500
C7 C8 1.426(8)
C7 Dy1 2.731(5)
C7 H7 0.9500
C8 Si2 1.864(5)
C8 Dy1 2.640(5)
C9 C10 1.504(10)
C9 C11 1.532(9)
C9 Si1 1.895(7)
C9 H9 1.0000
C10 H10A 0.9800
C10 H10B 0.9800
C10 H10C 0.9800
C11 H11A 0.9800
C11 H11B 0.9800
C11 H11C 0.9800
C12 C14 1.500(10)
C12 C13 1.541(10)
C12 Si1 1.903(7)
C12 H12 1.0000
C13 H13A 0.9800
C13 H13B 0.9800
C13 H13C 0.9800
C14 H14A 0.9800
C14 H14B 0.9800
C14 H14C 0.9800
C15 C17 1.535(9)
C15 C16 1.538(10)
C15 Si1 1.886(7)
C15 H15 1.0000
C16 H16A 0.9800
C16 H16B 0.9800
C16 H16C 0.9800
C17 H17A 0.9800
C17 H17B 0.9800
C17 H17C 0.9800
C18 C19 1.524(9)
C18 C20 1.540(9)
C18 Si2 1.884(6)
C18 H18 1.0000
C19 H19A 0.9800
C19 H19B 0.9800
C19 H19C 0.9800
C20 H20A 0.9800
C20 H20B 0.9800
C20 H20C 0.9800
C21 C22 1.522(10)
C21 C23 1.534(10)
C21 Si2 1.890(6)
C21 H21 1.0000
C22 H22A 0.9800
C22 H22B 0.9800
C22 H22C 0.9800
C23 H23A 0.9800
C23 H23B 0.9800
C23 H23C 0.9800
C24 C25 1.529(11)
C24 C26 1.552(9)
C24 Si2 1.885(7)
C24 H24 1.0000
C25 H25A 0.9800
C25 H25B 0.9800
C25 H25C 0.9800
C26 H26A 0.9800
C26 H26B 0.9800
C26 H26C 0.9800
C27 C31 1.389(11)
C27 C28 1.431(10)
C27 C32A 1.47(3)
C27 C32B 1.57(2)
C27 Dy1 2.631(6)
C28 C29 1.401(12)
C28 C33A 1.48(4)
C28 C33B 1.540(17)
C28 Dy1 2.611(6)
C29 C30 1.338(13)
C29 C34B 1.490(18)
C29 C34A 1.68(2)
C29 Dy1 2.644(7)
C30 C31 1.377(13)
C30 C35B 1.563(17)
C30 C35A 1.62(2)
C30 Dy1 2.614(7)
C31 C36B 1.59(2)
C31 C36A 1.577(15)
C31 Dy1 2.621(7)
C32A H32A 0.9800
C32A H32B 0.9800
C32A H32C 0.9800
C33A H33A 0.9800
C33A H33B 0.9800
C33A H33C 0.9800
C34A H34A 0.9800
C34A H34B 0.9800
C34A H34C 0.9800
C35A H35A 0.9800
C35A H35B 0.9800
C35A H35C 0.9800
C36A H36A 0.9800
C36A H36B 0.9800
C36A H36C 0.9800
C32B H32D 0.9800
C32B H32E 0.9800
C32B H32F 0.9800
C33B H33D 0.9800
C33B H33E 0.9800
C33B H33F 0.9800
C34B H34D 0.9800
C34B H34E 0.9800
C34B H34F 0.9800
C35B H35D 0.9800
C35B H35E 0.9800
C35B H35F 0.9800
C36B H36D 0.9800
C36B H36E 0.9800
C36B H36F 0.9800

loop_
_geom_torsion_atom_site_label_1
_geom_torsion_atom_site_label_2
_geom_torsion_atom_site_label_3
_geom_torsion_atom_site_label_4
_geom_torsion
C5 C1 C2 C3 2.5(7)
Si1 C1 C2 C3 154.1(5)
Dy1 C1 C2 C3 -56.9(5)
C5 C1 C2 Dy1 59.5(3)
Si1 C1 C2 Dy1 -148.9(4)
C1 C2 C3 C4 -1.4(7)
Dy1 C2 C3 C4 -58.5(4)
C1 C2 C3 Dy1 57.1(4)
C2 C3 C4 C8 144.1(6)
Dy1 C3 C4 C8 74.7(6)
C2 C3 C4 C5 -0.4(7)
Dy1 C3 C4 C5 -69.7(4)
C2 C3 C4 Dy1 69.3(5)
C2 C1 C5 C6 -142.0(6)
Si1 C1 C5 C6 66.9(8)
Dy1 C1 C5 C6 -71.7(6)
C2 C1 C5 C4 -2.7(6)
Si1 C1 C5 C4 -153.8(4)
Dy1 C1 C5 C4 67.6(4)
C2 C1 C5 Dy1 -70.3(4)
Si1 C1 C5 Dy1 138.6(4)
C3 C4 C5 C6 153.2(5)
C8 C4 C5 C6 -0.7(6)
Dy1 C4 C5 C6 76.1(4)
C3 C4 C5 C1 2.0(6)
C8 C4 C5 C1 -151.9(5)
Dy1 C4 C5 C1 -75.1(4)
C3 C4 C5 Dy1 77.1(4)
C8 C4 C5 Dy1 -76.8(4)
C1 C5 C6 C7 141.0(6)
C4 C5 C6 C7 0.3(6)
Dy1 C5 C6 C7 68.9(4)
C1 C5 C6 Dy1 72.1(6)
C4 C5 C6 Dy1 -68.6(4)
C5 C6 C7 C8 0.3(7)
Dy1 C6 C7 C8 59.1(4)
C5 C6 C7 Dy1 -58.8(4)
C6 C7 C8 C4 -0.7(6)
Dy1 C7 C8 C4 57.5(3)
C6 C7 C8 Si2 167.1(4)
Dy1 C7 C8 Si2 -134.6(5)
C6 C7 C8 Dy1 -58.2(4)
C3 C4 C8 C7 -142.5(6)
C5 C4 C8 C7 0.8(6)
Dy1 C4 C8 C7 -68.3(4)
C3 C4 C8 Si2 49.4(9)
C5 C4 C8 Si2 -167.3(4)
Dy1 C4 C8 Si2 123.6(4)
C3 C4 C8 Dy1 -74.2(6)
C5 C4 C8 Dy1 69.1(4)
C31 C27 C28 C29 2.4(7)
C32A C27 C28 C29 -169(2)
C32B C27 C28 C29 -173.8(11)
Dy1 C27 C28 C29 70.0(5)
C31 C27 C28 C33A 175(2)
C32A C27 C28 C33A 4(4)
C32B C27 C28 C33A -1(3)
Dy1 C27 C28 C33A -117(2)
C31 C27 C28 C33B 177.5(10)
C32A C27 C28 C33B 6(3)
C32B C27 C28 C33B 1.3(15)
Dy1 C27 C28 C33B -114.9(10)
C31 C27 C28 Dy1 -67.6(5)
C32A C27 C28 Dy1 121(2)
C32B C27 C28 Dy1 116.2(11)
C27 C28 C29 C30 -3.6(8)
C33A C28 C29 C30 -179.5(14)
C33B C28 C29 C30 -177.6(12)
Dy1 C28 C29 C30 65.7(6)
C27 C28 C29 C34B 166.2(13)
C33A C28 C29 C34B -10(2)
C33B C28 C29 C34B -8(2)
Dy1 C28 C29 C34B -124.4(14)
C27 C28 C29 C34A 179.5(9)
C33A C28 C29 C34A 3.6(16)
C33B C28 C29 C34A 5.5(17)
Dy1 C28 C29 C34A -111.2(9)
C27 C28 C29 Dy1 -69.3(4)
C33A C28 C29 Dy1 114.8(14)
C33B C28 C29 Dy1 116.7(13)
C28 C29 C30 C31 3.4(9)
C34B C29 C30 C31 -169.2(9)
C34A C29 C30 C31 178.6(15)
Dy1 C29 C30 C31 68.7(5)
C28 C29 C30 C35B 175.8(8)
C34B C29 C30 C35B 3.2(13)
C34A C29 C30 C35B -9(2)
Dy1 C29 C30 C35B -119.0(8)
C28 C29 C30 C35A 166(2)
C34B C29 C30 C35A -6(3)
C34A C29 C30 C35A -19(3)
Dy1 C29 C30 C35A -129(2)
C28 C29 C30 Dy1 -65.2(6)
C34B C29 C30 Dy1 122.2(9)
C34A C29 C30 Dy1 110.0(16)
C29 C30 C31 C27 -1.9(9)
C35B C30 C31 C27 -171.6(11)
C35A C30 C31 C27 -173.7(10)
Dy1 C30 C31 C27 67.7(5)
C29 C30 C31 C36B 172.1(14)
C35B C30 C31 C36B 2(2)
C35A C30 C31 C36B 0.3(19)
Dy1 C30 C31 C36B -118.2(15)
C29 C30 C31 C36A 174.3(10)
C35B C30 C31 C36A 4.5(16)
C35A C30 C31 C36A 2.4(14)
Dy1 C30 C31 C36A -116.1(10)
C29 C30 C31 Dy1 -69.6(6)
C35B C30 C31 Dy1 120.7(12)
C35A C30 C31 Dy1 118.5(10)
C28 C27 C31 C30 -0.4(8)
C32A C27 C31 C30 173.5(15)
C32B C27 C31 C30 174.6(15)
Dy1 C27 C31 C30 -67.4(5)
C28 C27 C31 C36B -176.2(10)
C32A C27 C31 C36B -2.3(18)
C32B C27 C31 C36B -1.2(19)
Dy1 C27 C31 C36B 116.8(10)
C28 C27 C31 C36A -174.6(15)
C32A C27 C31 C36A -1(2)
C32B C27 C31 C36A 0(2)
Dy1 C27 C31 C36A 118.4(16)
C28 C27 C31 Dy1 67.0(4)
C32A C27 C31 Dy1 -119.1(15)
C32B C27 C31 Dy1 -118.0(15)
C2 C1 Si1 C15 -68.1(5)
C5 C1 Si1 C15 77.4(5)
Dy1 C1 Si1 C15 170.3(4)
C2 C1 Si1 C9 176.3(5)
C5 C1 Si1 C9 -38.1(6)
Dy1 C1 Si1 C9 54.8(5)
C2 C1 Si1 C12 54.9(6)
C5 C1 Si1 C12 -159.6(5)
Dy1 C1 Si1 C12 -66.7(5)
C17 C15 Si1 C1 -65.9(6)
C16 C15 Si1 C1 58.3(6)
C17 C15 Si1 C9 50.3(6)
C16 C15 Si1 C9 174.6(5)
C17 C15 Si1 C12 168.9(5)
C16 C15 Si1 C12 -66.8(6)
C10 C9 Si1 C1 -64.5(5)
C11 C9 Si1 C1 168.1(6)
C10 C9 Si1 C15 -179.3(5)
C11 C9 Si1 C15 53.2(6)
C10 C9 Si1 C12 60.6(6)
C11 C9 Si1 C12 -66.9(6)
C7 C8 Si2 C18 146.9(5)
C4 C8 Si2 C18 -47.8(6)
Dy1 C8 Si2 C18 36.1(5)
C7 C8 Si2 C24 20.9(6)
C4 C8 Si2 C24 -173.8(5)
Dy1 C8 Si2 C24 -89.9(4)
C7 C8 Si2 C21 -96.6(6)
C4 C8 Si2 C21 68.7(6)
Dy1 C8 Si2 C21 152.6(4)
C19 C18 Si2 C8 -51.2(6)
C20 C18 Si2 C8 180.0(6)
C19 C18 Si2 C24 71.5(6)
C20 C18 Si2 C24 -57.3(7)
C19 C18 Si2 C21 -167.8(5)
C20 C18 Si2 C21 63.3(6)
C25 C24 Si2 C8 69.3(6)
C26 C24 Si2 C8 -163.1(5)
C25 C24 Si2 C18 -53.1(6)
C26 C24 Si2 C18 74.6(6)
C25 C24 Si2 C21 -173.5(5)
C26 C24 Si2 C21 -45.8(6)
C22 C21 Si2 C8 -67.3(5)
C23 C21 Si2 C8 58.0(6)
C22 C21 Si2 C18 49.9(5)
C23 C21 Si2 C18 175.1(5)
C22 C21 Si2 C24 174.6(5)
C23 C21 Si2 C24 -60.2(6)
